data_4509454
loop_
_publ_author_name
'Borel, C\'edric'
'Larsson, Krister'
'H\%akansson, Mikael'
'Olsson, Bj\"orn E.'
'Bond, Andrew D.'
'\"Ohrstr\"om, Lars'

_publ_section_title
;
 Oxalate- and Squarate-Biimidazole Supramolecular Synthons:
 Hydrogen-Bonded Networks Based on [Co(H2biimidazole)3]3+
;
_journal_issue 6
_journal_name_full 'Crystal Growth &amp; Design'
_journal_page_first 2821
_journal_paper_doi 10.1021/cg900075j
_journal_volume 9
_journal_year 2009
_chemical_formula_moiety
;
 C18 H18 Co N12 3+, C2 O4 2-, Cl -, 5.5(H2 O)
;
_chemical_formula_sum 'C20 H29 Cl Co N12 O9.5'
_chemical_formula_weight 683.93
_chemical_name_systematic
; 
 trisbiimdazolecobalt(III) oxalate chloride hydrate 
;
_space_group_IT_number 15
_symmetry_cell_setting monoclinic
_symmetry_space_group_name_Hall '-C 2yc'
_symmetry_space_group_name_H-M 'C 1 2/c 1'
_atom_sites_solution_hydrogens geom
_atom_sites_solution_primary direct
_atom_sites_solution_secondary difmap
_audit_creation_method SHELXL-97
_cell_angle_alpha 90.00
_cell_angle_beta 106.979(3)
_cell_angle_gamma 90.00
_cell_formula_units_Z 8
_cell_length_a 14.0103(8)
_cell_length_b 20.9727(10)
_cell_length_c 21.3754(11)
_cell_measurement_reflns_used 7213
_cell_measurement_temperature 100(2)
_cell_measurement_theta_max 33.23
_cell_measurement_theta_min 2.27
_cell_volume 6007.0(6)
_computing_cell_refinement 'TWINSOLVE (Svensson, 2005)'
_computing_data_reduction TWINSOLVE
_computing_molecular_graphics 'SHELXTL (Bruker, 2000)'
_computing_publication_material SHELXTL
_computing_structure_refinement 'SHELXL97 (Sheldrick, 1997)'
_computing_structure_solution 'SHELXS97 (Sheldrick, 1997)'
_diffrn_ambient_temperature 100(2)
_diffrn_measured_fraction_theta_full 0.874
_diffrn_measured_fraction_theta_max 0.874
_diffrn_measurement_device_type 'MARCCD, MARDTB Phi-Axis Goniometer'
_diffrn_measurement_method '\f scan'
_diffrn_radiation_monochromator Si(220)
_diffrn_radiation_type synchrotron
_diffrn_radiation_wavelength 0.90703
_diffrn_reflns_av_R_equivalents 0.0332
_diffrn_reflns_av_sigmaI/netI 0.0296
_diffrn_reflns_limit_h_max 14
_diffrn_reflns_limit_h_min 0
_diffrn_reflns_limit_k_max 25
_diffrn_reflns_limit_k_min -25
_diffrn_reflns_limit_l_max 24
_diffrn_reflns_limit_l_min -25
_diffrn_reflns_number 9194
_diffrn_reflns_theta_full 33.48
_diffrn_reflns_theta_max 33.48
_diffrn_reflns_theta_min 4.55
_diffrn_standards_number 0
_exptl_absorpt_coefficient_mu 0.730
_exptl_absorpt_correction_T_max 0.986
_exptl_absorpt_correction_T_min 0.336
_exptl_absorpt_correction_type multi-scan
_exptl_absorpt_process_details
;  
 Shape and scale corrections using equivalent reflections.
 Shape function based on spherical harmonics.
 Highest even and odd order for spherical harmonics:  4  and  1
 Laue group:  2/m (b)
 Friedel opposites are equivalent.
;
_exptl_crystal_colour orange
_exptl_crystal_density_diffrn 1.512
_exptl_crystal_density_method 'not measured'
_exptl_crystal_description prism
_exptl_crystal_F_000 2824
_exptl_crystal_size_max 0.05
_exptl_crystal_size_mid 0.04
_exptl_crystal_size_min 0.02
_refine_diff_density_max 1.118
_refine_diff_density_min -0.951
_refine_diff_density_rms 0.103
_refine_ls_extinction_method none
_refine_ls_goodness_of_fit_ref 1.074
_refine_ls_hydrogen_treatment constr
_refine_ls_matrix_type full
_refine_ls_number_parameters 407
_refine_ls_number_reflns 4960
_refine_ls_number_restraints 0
_refine_ls_restrained_S_all 1.074
_refine_ls_R_factor_all 0.0801
_refine_ls_R_factor_gt 0.0715
_refine_ls_shift/su_max 0.000
_refine_ls_shift/su_mean 0.000
_refine_ls_structure_factor_coef Fsqd
_refine_ls_weighting_details 'calc w=1/[\s^2^(Fo^2^)+(0.1114P)^2^+35.0235P] where P=(Fo^2^+2Fc^2^)/3'
_refine_ls_weighting_scheme calc
_refine_ls_wR_factor_gt 0.1946
_refine_ls_wR_factor_ref 0.2061
_reflns_number_gt 4332
_reflns_number_total 4960
_reflns_threshold_expression I>2\s(I)
_cod_data_source_file cg900075jsup1.cif
_cod_data_source_block 4
_cod_original_cell_volume 6007.1(6)
_cod_original_sg_symbol_H-M 'C 2/c'
_cod_original_formula_sum 'C20 H29 Cl Co N12 O9.50'
_cod_database_code 4509454

loop_
_symmetry_equiv_pos_as_xyz
'x, y, z'
'-x, y, -z+1/2'
'x+1/2, y+1/2, z'
'-x+1/2, y+1/2, -z+1/2'
'-x, -y, -z'
'x, -y, z-1/2'
'-x+1/2, -y+1/2, -z'
'x+1/2, -y+1/2, z-1/2'

loop_
_atom_site_label
_atom_site_type_symbol
_atom_site_fract_x
_atom_site_fract_y
_atom_site_fract_z
_atom_site_U_iso_or_equiv
_atom_site_adp_type
_atom_site_occupancy
_atom_site_symmetry_multiplicity
_atom_site_calc_flag
_atom_site_refinement_flags
_atom_site_disorder_assembly
_atom_site_disorder_group
Co1 Co 0.5000 0.48663(4) 0.2500 0.0232(3) Uani 1 2 d S . .
Co2 Co 0.5000 0.16018(4) 0.2500 0.0224(2) Uani 1 2 d S . .
N1 N 0.3612(3) 0.48104(18) 0.19990(17) 0.0302(8) Uani 1 1 d . . .
N2 N 0.4589(3) 0.42424(18) 0.30384(17) 0.0282(8) Uani 1 1 d . . .
N3 N 0.4724(3) 0.55649(18) 0.30180(17) 0.0286(8) Uani 1 1 d . . .
N4 N 0.2116(3) 0.44135(19) 0.1877(2) 0.0373(10) Uani 1 1 d . . .
H4A H 0.1623 0.4194 0.1948 0.045 Uiso 1 1 calc R . .
N5 N 0.3379(3) 0.37462(18) 0.3296(2) 0.0352(9) Uani 1 1 d . . .
H5A H 0.2780 0.3602 0.3274 0.042 Uiso 1 1 calc R . .
N6 N 0.4631(4) 0.6596(2) 0.3169(2) 0.0417(11) Uani 1 1 d . . .
H6A H 0.4649 0.7011 0.3110 0.050 Uiso 1 1 calc R . .
N7 N 0.4036(3) 0.22284(17) 0.20272(17) 0.0289(8) Uani 1 1 d . . .
N8 N 0.4213(3) 0.16517(17) 0.31077(18) 0.0295(8) Uani 1 1 d . . .
N9 N 0.5812(3) 0.08992(17) 0.29683(16) 0.0260(8) Uani 1 1 d . . .
N10 N 0.2598(3) 0.27124(18) 0.1897(2) 0.0369(9) Uani 1 1 d . . .
H10A H 0.2048 0.2851 0.1971 0.044 Uiso 1 1 calc R . .
N11 N 0.2893(3) 0.2024(2) 0.3345(2) 0.0378(9) Uani 1 1 d . . .
H11A H 0.2339 0.2235 0.3318 0.045 Uiso 1 1 calc R . .
N12 N 0.6041(3) -0.01302(18) 0.31157(19) 0.0340(9) Uani 1 1 d . . .
H12A H 0.5950 -0.0545 0.3069 0.041 Uiso 1 1 calc R . .
C1 C 0.3066(3) 0.4426(2) 0.2255(2) 0.0282(9) Uani 1 1 d . . .
C2 C 0.2064(4) 0.4811(3) 0.1357(2) 0.0452(14) Uani 1 1 d . . .
H2A H 0.1482 0.4896 0.1006 0.054 Uiso 1 1 calc R . .
C3 C 0.2976(4) 0.5057(3) 0.1430(2) 0.0395(12) Uani 1 1 d . . .
H3A H 0.3152 0.5349 0.1141 0.047 Uiso 1 1 calc R . .
C4 C 0.3627(4) 0.41199(19) 0.2858(2) 0.0276(10) Uani 1 1 d . . .
C5 C 0.4243(4) 0.3635(2) 0.3784(2) 0.0399(12) Uani 1 1 d . . .
H5B H 0.4306 0.3387 0.4166 0.048 Uiso 1 1 calc R . .
C6 C 0.4993(4) 0.3940(2) 0.3628(2) 0.0335(11) Uani 1 1 d . . .
H6B H 0.5676 0.3944 0.3879 0.040 Uiso 1 1 calc R . .
C7 C 0.4845(4) 0.6141(2) 0.2790(2) 0.0302(10) Uani 1 1 d . . .
C8 C 0.4380(4) 0.6290(3) 0.3665(3) 0.0458(13) Uani 1 1 d . . .
H8A H 0.4200 0.6489 0.4013 0.055 Uiso 1 1 calc R . .
C9 C 0.4433(4) 0.5655(3) 0.3573(2) 0.0376(11) Uani 1 1 d . . .
H9A H 0.4294 0.5330 0.3842 0.045 Uiso 1 1 calc R . .
C10 C 0.3305(3) 0.23391(19) 0.2292(2) 0.0260(9) Uani 1 1 d . . .
C11 C 0.2915(4) 0.2834(2) 0.1354(2) 0.0448(13) Uani 1 1 d . . .
H11B H 0.2574 0.3086 0.0987 0.054 Uiso 1 1 calc R . .
C12 C 0.3785(4) 0.2536(2) 0.1433(2) 0.0372(11) Uani 1 1 d . . .
H12B H 0.4165 0.2536 0.1130 0.045 Uiso 1 1 calc R . .
C13 C 0.3411(4) 0.2029(2) 0.2908(2) 0.0296(10) Uani 1 1 d . . .
C14 C 0.3395(4) 0.1626(3) 0.3845(3) 0.0436(13) Uani 1 1 d . . .
H14A H 0.3208 0.1532 0.4228 0.052 Uiso 1 1 calc R . .
C15 C 0.4198(4) 0.1394(2) 0.3696(2) 0.0388(11) Uani 1 1 d . . .
H15A H 0.4672 0.1102 0.3953 0.047 Uiso 1 1 calc R . .
C16 C 0.5448(3) 0.03254(19) 0.27645(19) 0.0236(9) Uani 1 1 d . . .
C17 C 0.6817(4) 0.0173(3) 0.3563(2) 0.0400(12) Uani 1 1 d . . .
H17A H 0.7355 -0.0026 0.3878 0.048 Uiso 1 1 calc R . .
C18 C 0.6670(4) 0.0808(2) 0.3469(2) 0.0335(10) Uani 1 1 d . . .
H18A H 0.7091 0.1135 0.3709 0.040 Uiso 1 1 calc R . .
C20 C 0.0143(5) 0.3314(3) 0.1786(3) 0.0507(15) Uani 1 1 d . . .
C21 C -0.0979(5) 0.3152(3) 0.1678(3) 0.0514(14) Uani 1 1 d . . .
O20 O 0.0372(4) 0.3885(2) 0.1825(3) 0.0867(19) Uani 1 1 d . . .
O21 O -0.1540(3) 0.3598(2) 0.1678(3) 0.0693(14) Uani 1 1 d . . .
O22 O -0.1218(4) 0.2572(2) 0.1599(3) 0.0754(15) Uani 1 1 d . . .
O23 O 0.0737(4) 0.2861(2) 0.1868(3) 0.0696(14) Uani 1 1 d . . .
Cl1 Cl 0.9558(9) 0.5226(9) 0.5198(4) 0.286(8) Uani 0.50 1 d P . 1
O1W O 0.0865(8) 0.4168(7) 0.4643(5) 0.084(3) Uani 0.50 1 d P A 2
Cl2 Cl 0.6788(4) 0.3622(2) 0.50666(16) 0.0866(12) Uani 0.50 1 d P . .
O2W O 0.9570(4) 0.2424(3) 0.4976(2) 0.0807(16) Uani 1 1 d . . .
O3W O 0.3971(3) 0.5087(2) 0.48739(19) 0.0589(11) Uani 1 1 d . . .
O4W O 0.2817(5) 0.4094(3) 0.5035(3) 0.0889(17) Uani 1 1 d . . .
O5W O 0.3466(6) 0.2818(3) 0.5236(4) 0.105(2) Uani 1 1 d . . .
O6W O 0.6254(6) 0.1402(5) 0.5092(4) 0.141(3) Uani 1 1 d . . .

loop_
_atom_site_aniso_label
_atom_site_aniso_U_11
_atom_site_aniso_U_22
_atom_site_aniso_U_33
_atom_site_aniso_U_23
_atom_site_aniso_U_13
_atom_site_aniso_U_12
Co1 0.0138(5) 0.0310(4) 0.0236(4) 0.000 0.0033(3) 0.000
Co2 0.0120(5) 0.0297(4) 0.0244(4) 0.000 0.0039(3) 0.000
N1 0.024(2) 0.040(2) 0.0249(18) 0.0014(14) 0.0036(14) 0.0027(16)
N2 0.013(2) 0.038(2) 0.0321(18) -0.0017(14) 0.0032(14) 0.0049(14)
N3 0.017(2) 0.041(2) 0.0293(18) 0.0004(15) 0.0081(14) -0.0033(15)
N4 0.019(3) 0.043(2) 0.046(2) -0.0078(17) 0.0033(17) -0.0010(16)
N5 0.026(3) 0.034(2) 0.049(2) 0.0033(16) 0.0146(17) -0.0002(16)
N6 0.037(3) 0.037(2) 0.055(3) -0.0109(18) 0.021(2) 0.0000(18)
N7 0.022(2) 0.0340(19) 0.0306(18) 0.0017(14) 0.0068(14) -0.0054(15)
N8 0.020(2) 0.0344(19) 0.0320(19) 0.0028(14) 0.0051(15) -0.0050(15)
N9 0.014(2) 0.0379(19) 0.0235(16) -0.0029(14) 0.0009(13) -0.0041(14)
N10 0.020(3) 0.036(2) 0.053(2) 0.0034(17) 0.0072(17) 0.0025(16)
N11 0.029(3) 0.045(2) 0.046(2) -0.0023(18) 0.0205(18) -0.0019(18)
N12 0.022(2) 0.035(2) 0.042(2) 0.0063(15) 0.0030(17) 0.0057(15)
C1 0.014(3) 0.034(2) 0.034(2) -0.0044(17) 0.0027(17) 0.0014(16)
C2 0.032(4) 0.061(3) 0.033(3) -0.001(2) -0.006(2) 0.012(2)
C3 0.029(3) 0.053(3) 0.030(2) 0.005(2) -0.0013(19) 0.009(2)
C4 0.020(3) 0.028(2) 0.038(2) -0.0006(16) 0.0133(18) 0.0036(17)
C5 0.038(3) 0.042(3) 0.037(2) 0.010(2) 0.008(2) 0.009(2)
C6 0.027(3) 0.041(2) 0.027(2) 0.0045(17) 0.0000(18) 0.0031(19)
C7 0.018(3) 0.036(2) 0.039(2) -0.0047(18) 0.0111(18) 0.0010(17)
C8 0.038(4) 0.064(3) 0.044(3) -0.014(2) 0.025(2) -0.005(3)
C9 0.030(3) 0.056(3) 0.030(2) -0.003(2) 0.0142(19) -0.002(2)
C10 0.011(3) 0.027(2) 0.039(2) -0.0008(16) 0.0058(17) -0.0017(15)
C11 0.047(4) 0.043(3) 0.039(3) 0.013(2) 0.005(2) -0.002(2)
C12 0.038(3) 0.040(2) 0.032(2) 0.0075(18) 0.008(2) 0.000(2)
C13 0.022(3) 0.032(2) 0.038(2) -0.0034(17) 0.0133(18) -0.0057(17)
C14 0.041(4) 0.055(3) 0.040(3) 0.007(2) 0.019(2) -0.005(2)
C15 0.036(3) 0.050(3) 0.032(2) 0.007(2) 0.011(2) -0.003(2)
C16 0.013(3) 0.030(2) 0.028(2) 0.0015(15) 0.0061(16) 0.0002(16)
C17 0.017(3) 0.060(3) 0.035(2) 0.005(2) -0.0052(19) 0.005(2)
C18 0.012(3) 0.049(3) 0.033(2) 0.0014(19) -0.0020(17) 0.0013(18)
C20 0.027(4) 0.048(3) 0.077(4) 0.001(3) 0.015(3) 0.004(2)
C21 0.040(4) 0.047(3) 0.070(4) -0.007(3) 0.021(3) -0.001(3)
O20 0.031(3) 0.048(3) 0.181(6) -0.010(3) 0.029(3) -0.0053(19)
O21 0.027(3) 0.051(2) 0.131(4) -0.013(3) 0.024(2) -0.0025(19)
O22 0.054(4) 0.060(3) 0.126(4) -0.009(3) 0.048(3) -0.008(2)
O23 0.037(3) 0.053(3) 0.122(4) 0.004(2) 0.028(3) 0.0029(19)
Cl1 0.173(11) 0.56(3) 0.078(5) -0.011(9) -0.044(5) 0.024(13)
O1W 0.043(7) 0.138(10) 0.075(7) -0.019(6) 0.022(5) 0.011(6)
Cl2 0.093(3) 0.110(3) 0.0431(17) -0.0105(17) -0.0019(17) 0.010(2)
O2W 0.092(4) 0.090(4) 0.054(3) -0.010(2) 0.013(3) 0.018(3)
O3W 0.048(3) 0.084(3) 0.040(2) 0.0104(19) 0.0065(18) 0.004(2)
O4W 0.109(5) 0.091(4) 0.080(3) 0.002(3) 0.048(3) -0.013(3)
O5W 0.122(6) 0.085(4) 0.122(5) -0.005(4) 0.056(4) -0.008(4)
O6W 0.107(6) 0.200(9) 0.086(5) 0.002(5) -0.018(4) -0.032(6)

loop_
_atom_type_symbol
_atom_type_description
_atom_type_scat_dispersion_real
_atom_type_scat_dispersion_imag
_atom_type_scat_source
C C 0.0033 0.0016 'International Tables Vol C Tables 4.2.6.8 and 6.1.1.4'
H H 0.0000 0.0000 'International Tables Vol C Tables 4.2.6.8 and 6.1.1.4'
Cl Cl 0.1484 0.1585 'International Tables Vol C Tables 4.2.6.8 and 6.1.1.4'
Co Co 0.3494 0.9721 'International Tables Vol C Tables 4.2.6.8 and 6.1.1.4'
N N 0.0061 0.0033 'International Tables Vol C Tables 4.2.6.8 and 6.1.1.4'
O O 0.0106 0.0060 'International Tables Vol C Tables 4.2.6.8 and 6.1.1.4'

loop_
_geom_angle_atom_site_label_1
_geom_angle_atom_site_label_2
_geom_angle_atom_site_label_3
_geom_angle
_geom_angle_site_symmetry_1
_geom_angle_site_symmetry_3
N1 Co1 N1 173.0(2) 2_655 .
N1 Co1 N2 82.09(15) 2_655 2_655
N1 Co1 N2 93.19(15) . 2_655
N1 Co1 N2 93.19(15) 2_655 .
N1 Co1 N2 82.09(15) . .
N2 Co1 N2 95.1(2) 2_655 .
N1 Co1 N3 91.49(16) 2_655 2_655
N1 Co1 N3 93.77(16) . 2_655
N2 Co1 N3 91.58(15) 2_655 2_655
N2 Co1 N3 172.35(16) . 2_655
N1 Co1 N3 93.77(16) 2_655 .
N1 Co1 N3 91.49(16) . .
N2 Co1 N3 172.35(16) 2_655 .
N2 Co1 N3 91.58(15) . .
N3 Co1 N3 82.1(2) 2_655 .
N8 Co2 N8 173.8(2) . 2_655
N8 Co2 N7 93.42(16) . 2_655
N8 Co2 N7 82.37(16) 2_655 2_655
N8 Co2 N7 82.37(16) . .
N8 Co2 N7 93.42(16) 2_655 .
N7 Co2 N7 94.9(2) 2_655 .
N8 Co2 N9 93.30(15) . .
N8 Co2 N9 91.38(15) 2_655 .
N7 Co2 N9 91.80(14) 2_655 .
N7 Co2 N9 172.25(15) . .
N8 Co2 N9 91.38(15) . 2_655
N8 Co2 N9 93.30(15) 2_655 2_655
N7 Co2 N9 172.25(15) 2_655 2_655
N7 Co2 N9 91.80(14) . 2_655
N9 Co2 N9 81.8(2) . 2_655
C1 N1 C3 106.7(4) . .
C1 N1 Co1 114.5(3) . .
C3 N1 Co1 138.8(4) . .
C4 N2 C6 106.9(4) . .
C4 N2 Co1 114.5(3) . .
C6 N2 Co1 137.8(3) . .
C7 N3 C9 107.0(4) . .
C7 N3 Co1 114.1(3) . .
C9 N3 Co1 139.0(3) . .
C1 N4 C2 106.5(4) . .
C1 N4 H4A 126.7 . .
C2 N4 H4A 126.7 . .
C4 N5 C5 106.2(4) . .
C4 N5 H5A 126.9 . .
C5 N5 H5A 126.9 . .
C7 N6 C8 106.6(4) . .
C7 N6 H6A 126.7 . .
C8 N6 H6A 126.7 . .
C10 N7 C12 106.9(4) . .
C10 N7 Co2 113.7(3) . .
C12 N7 Co2 138.5(3) . .
C13 N8 C15 106.8(4) . .
C13 N8 Co2 114.0(3) . .
C15 N8 Co2 139.1(4) . .
C16 N9 C18 107.2(4) . .
C16 N9 Co2 113.9(3) . .
C18 N9 Co2 138.9(3) . .
C10 N10 C11 106.0(4) . .
C10 N10 H10A 127.0 . .
C11 N10 H10A 127.0 . .
C13 N11 C14 106.7(4) . .
C13 N11 H11A 126.6 . .
C14 N11 H11A 126.6 . .
C16 N12 C17 107.1(4) . .
C16 N12 H12A 126.5 . .
C17 N12 H12A 126.5 . .
N1 C1 N4 110.6(4) . .
N1 C1 C4 113.9(4) . .
N4 C1 C4 135.4(4) . .
C3 C2 N4 108.4(4) . .
C3 C2 H2A 125.8 . .
N4 C2 H2A 125.8 . .
C2 C3 N1 107.7(5) . .
C2 C3 H3A 126.1 . .
N1 C3 H3A 126.1 . .
N2 C4 N5 111.2(4) . .
N2 C4 C1 114.7(4) . .
N5 C4 C1 134.1(5) . .
C6 C5 N5 108.0(4) . .
C6 C5 H5B 126.0 . .
N5 C5 H5B 126.0 . .
C5 C6 N2 107.6(4) . .
C5 C6 H6B 126.2 . .
N2 C6 H6B 126.2 . .
N3 C7 N6 110.5(4) . .
N3 C7 C7 114.9(2) . 2_655
N6 C7 C7 134.6(3) . 2_655
C9 C8 N6 108.2(4) . .
C9 C8 H8A 125.9 . .
N6 C8 H8A 125.9 . .
C8 C9 N3 107.7(4) . .
C8 C9 H9A 126.1 . .
N3 C9 H9A 126.1 . .
N7 C10 N10 110.6(4) . .
N7 C10 C13 115.1(4) . .
N10 C10 C13 134.2(4) . .
C12 C11 N10 108.2(4) . .
C12 C11 H11B 125.9 . .
N10 C11 H11B 125.9 . .
C11 C12 N7 108.3(5) . .
C11 C12 H12B 125.8 . .
N7 C12 H12B 125.8 . .
N8 C13 N11 110.4(4) . .
N8 C13 C10 114.4(4) . .
N11 C13 C10 135.2(5) . .
C15 C14 N11 107.9(4) . .
C15 C14 H14A 126.0 . .
N11 C14 H14A 126.0 . .
C14 C15 N8 108.2(5) . .
C14 C15 H15A 125.9 . .
N8 C15 H15A 125.9 . .
N9 C16 N12 110.2(4) . .
N9 C16 C16 115.2(2) . 2_655
N12 C16 C16 134.6(3) . 2_655
C18 C17 N12 107.3(4) . .
C18 C17 H17A 126.4 . .
N12 C17 H17A 126.4 . .
C17 C18 N9 108.3(4) . .
C17 C18 H18A 125.9 . .
N9 C18 H18A 125.9 . .
O20 C20 O23 125.6(6) . .
O20 C20 C21 116.9(5) . .
O23 C20 C21 117.3(5) . .
O21 C21 O22 126.5(6) . .
O21 C21 C20 116.9(5) . .
O22 C21 C20 116.6(5) . .

loop_
_geom_bond_atom_site_label_1
_geom_bond_atom_site_label_2
_geom_bond_distance
_geom_bond_site_symmetry_2
Co1 N1 1.930(4) 2_655
Co1 N1 1.930(4) .
Co1 N2 1.938(4) 2_655
Co1 N2 1.938(4) .
Co1 N3 1.942(4) 2_655
Co1 N3 1.942(4) .
Co2 N8 1.936(4) .
Co2 N8 1.936(4) 2_655
Co2 N7 1.943(4) 2_655
Co2 N7 1.943(4) .
Co2 N9 1.950(4) .
Co2 N9 1.950(4) 2_655
N1 C1 1.333(6) .
N1 C3 1.382(6) .
N2 C4 1.314(6) .
N2 C6 1.377(5) .
N3 C7 1.333(6) .
N3 C9 1.374(6) .
N4 C1 1.340(6) .
N4 C2 1.373(7) .
N4 H4A 0.880 .
N5 C4 1.343(6) .
N5 C5 1.368(6) .
N5 H5A 0.880 .
N6 C7 1.341(6) .
N6 C8 1.371(7) .
N6 H6A 0.880 .
N7 C10 1.328(6) .
N7 C12 1.376(6) .
N8 C13 1.338(6) .
N8 C15 1.375(6) .
N9 C16 1.330(5) .
N9 C18 1.369(6) .
N10 C10 1.348(6) .
N10 C11 1.384(7) .
N10 H10A 0.880 .
N11 C13 1.342(6) .
N11 C14 1.377(7) .
N11 H11A 0.880 .
N12 C16 1.343(6) .
N12 C17 1.376(6) .
N12 H12A 0.880 .
C1 C4 1.450(6) .
C2 C3 1.345(8) .
C2 H2A 0.950 .
C3 H3A 0.950 .
C5 C6 1.353(7) .
C5 H5B 0.950 .
C6 H6B 0.950 .
C7 C7 1.427(9) 2_655
C8 C9 1.350(8) .
C8 H8A 0.950 .
C9 H9A 0.950 .
C10 C13 1.436(6) .
C11 C12 1.336(8) .
C11 H11B 0.950 .
C12 H12B 0.950 .
C14 C15 1.347(8) .
C14 H14A 0.950 .
C15 H15A 0.950 .
C16 C16 1.423(8) 2_655
C17 C18 1.354(7) .
C17 H17A 0.950 .
C18 H18A 0.950 .
C20 O20 1.236(7) .
C20 O23 1.242(7) .
C20 C21 1.559(9) .
C21 O21 1.222(7) .
C21 O22 1.259(7) .

loop_
_geom_torsion_atom_site_label_1
_geom_torsion_atom_site_label_2
_geom_torsion_atom_site_label_3
_geom_torsion_atom_site_label_4
_geom_torsion
_geom_torsion_site_symmetry_1
_geom_torsion_site_symmetry_4
N2 Co1 N1 C1 97.4(3) 2_655 .
N2 Co1 N1 C1 2.8(3) . .
N3 Co1 N1 C1 -170.8(3) 2_655 .
N3 Co1 N1 C1 -88.6(3) . .
N2 Co1 N1 C3 -82.6(5) 2_655 .
N2 Co1 N1 C3 -177.3(5) . .
N3 Co1 N1 C3 9.2(5) 2_655 .
N3 Co1 N1 C3 91.3(5) . .
N1 Co1 N2 C4 -179.6(3) 2_655 .
N1 Co1 N2 C4 -4.7(3) . .
N2 Co1 N2 C4 -97.3(3) 2_655 .
N3 Co1 N2 C4 86.6(3) . .
N1 Co1 N2 C6 12.2(5) 2_655 .
N1 Co1 N2 C6 -173.0(5) . .
N2 Co1 N2 C6 94.5(5) 2_655 .
N3 Co1 N2 C6 -81.7(5) . .
N1 Co1 N3 C7 91.0(3) 2_655 .
N1 Co1 N3 C7 -93.6(3) . .
N2 Co1 N3 C7 -175.7(3) . .
N3 Co1 N3 C7 0.0(2) 2_655 .
N1 Co1 N3 C9 -88.7(5) 2_655 .
N1 Co1 N3 C9 86.7(5) . .
N2 Co1 N3 C9 4.6(5) . .
N3 Co1 N3 C9 -179.7(6) 2_655 .
N8 Co2 N7 C10 -5.5(3) . .
N8 Co2 N7 C10 179.1(3) 2_655 .
N7 Co2 N7 C10 -98.3(3) 2_655 .
N9 Co2 N7 C10 85.7(3) 2_655 .
N8 Co2 N7 C12 -172.7(5) . .
N8 Co2 N7 C12 11.9(5) 2_655 .
N7 Co2 N7 C12 94.5(5) 2_655 .
N9 Co2 N7 C12 -81.5(5) 2_655 .
N7 Co2 N8 C13 98.4(3) 2_655 .
N7 Co2 N8 C13 3.9(3) . .
N9 Co2 N8 C13 -169.6(3) . .
N9 Co2 N8 C13 -87.7(3) 2_655 .
N7 Co2 N8 C15 -84.7(5) 2_655 .
N7 Co2 N8 C15 -179.1(5) . .
N9 Co2 N8 C15 7.3(5) . .
N9 Co2 N8 C15 89.2(5) 2_655 .
N8 Co2 N9 C16 90.4(3) . .
N8 Co2 N9 C16 -93.7(3) 2_655 .
N7 Co2 N9 C16 -176.1(3) 2_655 .
N9 Co2 N9 C16 -0.5(2) 2_655 .
N8 Co2 N9 C18 -88.4(5) . .
N8 Co2 N9 C18 87.5(5) 2_655 .
N7 Co2 N9 C18 5.1(5) 2_655 .
N9 Co2 N9 C18 -179.4(6) 2_655 .
C3 N1 C1 N4 0.2(5) . .
Co1 N1 C1 N4 -179.8(3) . .
C3 N1 C1 C4 179.5(4) . .
Co1 N1 C1 C4 -0.5(5) . .
C2 N4 C1 N1 0.0(5) . .
C2 N4 C1 C4 -179.1(5) . .
C1 N4 C2 C3 -0.2(6) . .
N4 C2 C3 N1 0.4(6) . .
C1 N1 C3 C2 -0.3(6) . .
Co1 N1 C3 C2 179.7(4) . .
C6 N2 C4 N5 -0.6(5) . .
Co1 N2 C4 N5 -172.4(3) . .
C6 N2 C4 C1 177.5(4) . .
Co1 N2 C4 C1 5.7(5) . .
C5 N5 C4 N2 0.6(5) . .
C5 N5 C4 C1 -176.9(5) . .
N1 C1 C4 N2 -3.4(5) . .
N4 C1 C4 N2 175.7(5) . .
N1 C1 C4 N5 174.1(5) . .
N4 C1 C4 N5 -6.8(9) . .
C4 N5 C5 C6 -0.4(5) . .
N5 C5 C6 N2 0.1(5) . .
C4 N2 C6 C5 0.3(5) . .
Co1 N2 C6 C5 169.2(4) . .
C9 N3 C7 N6 -0.9(6) . .
Co1 N3 C7 N6 179.4(3) . .
C9 N3 C7 C7 179.7(5) . 2_655
Co1 N3 C7 C7 -0.1(7) . 2_655
C8 N6 C7 N3 1.1(6) . .
C8 N6 C7 C7 -179.7(7) . 2_655
C7 N6 C8 C9 -0.8(6) . .
N6 C8 C9 N3 0.3(6) . .
C7 N3 C9 C8 0.3(6) . .
Co1 N3 C9 C8 -180.0(4) . .
C12 N7 C10 N10 -0.9(5) . .
Co2 N7 C10 N10 -172.0(3) . .
C12 N7 C10 C13 177.2(4) . .
Co2 N7 C10 C13 6.0(5) . .
C11 N10 C10 N7 0.5(5) . .
C11 N10 C10 C13 -177.1(5) . .
C10 N10 C11 C12 0.1(6) . .
N10 C11 C12 N7 -0.7(6) . .
C10 N7 C12 C11 0.9(5) . .
Co2 N7 C12 C11 168.7(4) . .
C15 N8 C13 N11 0.4(5) . .
Co2 N8 C13 N11 178.3(3) . .
C15 N8 C13 C10 -179.7(4) . .
Co2 N8 C13 C10 -1.8(5) . .
C14 N11 C13 N8 0.2(5) . .
C14 N11 C13 C10 -179.7(5) . .
N7 C10 C13 N8 -2.8(6) . .
N10 C10 C13 N8 174.7(5) . .
N7 C10 C13 N11 177.0(5) . .
N10 C10 C13 N11 -5.5(9) . .
C13 N11 C14 C15 -0.7(6) . .
N11 C14 C15 N8 0.9(6) . .
C13 N8 C15 C14 -0.8(5) . .
Co2 N8 C15 C14 -177.9(4) . .
C18 N9 C16 N12 0.0(5) . .
Co2 N9 C16 N12 -179.2(3) . .
C18 N9 C16 C16 -179.4(5) . 2_655
Co2 N9 C16 C16 1.5(6) . 2_655
C17 N12 C16 N9 0.0(6) . .
C17 N12 C16 C16 179.2(7) . 2_655
C16 N12 C17 C18 0.0(6) . .
N12 C17 C18 N9 0.0(6) . .
C16 N9 C18 C17 0.0(5) . .
Co2 N9 C18 C17 178.9(4) . .
O20 C20 C21 O21 -4.0(10) . .
O23 C20 C21 O21 171.3(7) . .
O20 C20 C21 O22 175.8(7) . .
O23 C20 C21 O22 -8.9(10) . .
